data_7237081
loop_
_publ_author_name
'Chen, Shao-Li'
'Shang, Yu'
'He, Chun-Ting'
'Sun, Lin-Ying'
'Ye, Zi-Ming'
'Zhang, Wei-Xiong'
'Chen, Xiao-Ming'

_publ_section_title
;
 Optimizing the oxygen balance by changing the A-site cations in molecular
 perovskite high-energetic materials
;
_journal_issue 46
_journal_name_full CrystEngComm
_journal_page_first 7458
_journal_paper_doi 10.1039/C8CE01350K
_journal_volume 20
_journal_year 2018
_chemical_formula_moiety 'Cl3 K O12, C6 H14 N2 O'
_chemical_formula_sum 'C6 H14 Cl3 K N2 O13'
_chemical_formula_weight 467.64
_space_group_crystal_system monoclinic
_space_group_IT_number 14
_space_group_name_Hall '-P 2ybc'
_space_group_name_H-M_alt 'P 1 21/c 1'
_atom_sites_solution_hydrogens geom
_atom_sites_solution_primary iterative
_audit_creation_date 2018-10-07
_audit_creation_method
;
Olex2 1.2
(compiled 2018.05.29 svn.r3508 for OlexSys, GUI svn.r5506)
;
_audit_update_record
;
2018-10-10 deposited with the CCDC.
2018-10-19 downloaded from the CCDC.
;
_cell_angle_alpha 90
_cell_angle_beta 91.171(3)
_cell_angle_gamma 90
_cell_formula_units_Z 4
_cell_length_a 14.6921(5)
_cell_length_b 10.4526(4)
_cell_length_c 10.0448(3)
_cell_measurement_reflns_used 4150
_cell_measurement_temperature 223(2)
_cell_measurement_theta_max 34.2290
_cell_measurement_theta_min 3.9080
_cell_volume 1542.26(9)
_computing_molecular_graphics 'Olex2 (Dolomanov et al., 2009)'
_computing_publication_material 'Olex2 (Dolomanov et al., 2009)'
_computing_structure_refinement 'ShelXL (Sheldrick, 2015)'
_computing_structure_solution 'olex2.solve (Bourhis et al., 2015)'
_diffrn_ambient_temperature 223(2)
_diffrn_measured_fraction_theta_full 0.997
_diffrn_measured_fraction_theta_max 0.920
_diffrn_measurement_device_type Mo
_diffrn_measurement_method 'phi and omega scans'
_diffrn_radiation_monochromator graphite
_diffrn_radiation_type MoK\a
_diffrn_radiation_wavelength 0.71073
_diffrn_reflns_av_R_equivalents 0.0563
_diffrn_reflns_av_unetI/netI 0.0687
_diffrn_reflns_Laue_measured_fraction_full 0.997
_diffrn_reflns_Laue_measured_fraction_max 0.920
_diffrn_reflns_limit_h_max 23
_diffrn_reflns_limit_h_min -22
_diffrn_reflns_limit_k_max 12
_diffrn_reflns_limit_k_min -16
_diffrn_reflns_limit_l_max 15
_diffrn_reflns_limit_l_min -16
_diffrn_reflns_number 13406
_diffrn_reflns_point_group_measured_fraction_full 0.997
_diffrn_reflns_point_group_measured_fraction_max 0.920
_diffrn_reflns_theta_full 25.242
_diffrn_reflns_theta_max 34.629
_diffrn_reflns_theta_min 3.390
_exptl_absorpt_coefficient_mu 0.940
_exptl_absorpt_correction_T_max 1.00000
_exptl_absorpt_correction_T_min 0.65843
_exptl_absorpt_correction_type multi-scan
_exptl_absorpt_process_details 'CrysAlisPro 1.171.39.46 (Rigaku Oxford Diffraction, 2018)'
_exptl_crystal_colour colourless
_exptl_crystal_colour_primary colourless
_exptl_crystal_density_diffrn 2.014
_exptl_crystal_description block
_exptl_crystal_F_000 952
_exptl_crystal_size_max 0.23
_exptl_crystal_size_mid 0.22
_exptl_crystal_size_min 0.2
_refine_diff_density_max 1.749
_refine_diff_density_min -1.238
_refine_diff_density_rms 0.191
_refine_ls_extinction_method none
_refine_ls_goodness_of_fit_ref 1.086
_refine_ls_hydrogen_treatment constr
_refine_ls_matrix_type full
_refine_ls_number_parameters 230
_refine_ls_number_reflns 6075
_refine_ls_number_restraints 0
_refine_ls_restrained_S_all 1.086
_refine_ls_R_factor_all 0.1002
_refine_ls_R_factor_gt 0.0759
_refine_ls_shift/su_max 0.000
_refine_ls_shift/su_mean 0.000
_refine_ls_structure_factor_coef Fsqd
_refine_ls_weighting_details 'w=1/[\s^2^(Fo^2^)+(0.1091P)^2^+1.1589P] where P=(Fo^2^+2Fc^2^)/3'
_refine_ls_weighting_scheme calc
_refine_ls_wR_factor_gt 0.2048
_refine_ls_wR_factor_ref 0.2241
_reflns_Friedel_coverage 0.000
_reflns_number_gt 4466
_reflns_number_total 6075
_reflns_threshold_expression 'I > 2\s(I)'
_cod_data_source_file c8ce01350k2.cif
_cod_data_source_block dap-o2
_cod_database_code 7237081
_shelx_shelxl_version_number 2014/7
_shelx_space_group_comment
;
The symmetry employed for this shelxl refinement is uniquely defined
by the following loop, which should always be used as a source of
symmetry information in preference to the above space-group names.
They are only intended as comments.
;
_shelx_estimated_absorpt_t_max 0.834
_shelx_estimated_absorpt_t_min 0.813
_olex2_refinement_description
;
1. Fixed Uiso
 At 1.2 times of:
  All C(H,H) groups, All N(H) groups
 At 1.5 times of:
  All O(H) groups
2.a Ternary CH refined with riding coordinates:
 N2(H2)
2.b Secondary CH2 refined with riding coordinates:
 C1(H1A,H1B), C2(H2A,H2B), C4(H4A,H4B), C3(H3A,H3B), C6(H6A,H6B), C5(H5A,H5B)
2.c Idealised tetrahedral OH refined as rotating group:
 O13(H13)
;
_olex2_submission_special_instructions 'No special instructions were received'

loop_
_space_group_symop_operation_xyz
'x, y, z'
'-x, y+1/2, -z+1/2'
'-x, -y, -z'
'x, -y-1/2, z-1/2'

loop_
_atom_site_label
_atom_site_type_symbol
_atom_site_fract_x
_atom_site_fract_y
_atom_site_fract_z
_atom_site_U_iso_or_equiv
_atom_site_adp_type
_atom_site_occupancy
_atom_site_site_symmetry_order
_atom_site_calc_flag
_atom_site_refinement_flags_posn
_atom_site_refinement_flags_adp
_atom_site_refinement_flags_occupancy
K1 K 0.0000 0.5000 0.5000 0.0265(2) Uani 1 2 d S T P
Cl1 Cl -0.00309(5) 0.25391(7) 0.75533(7) 0.01949(16) Uani 1 1 d . . .
K2 K 0.5000 0.5000 0.5000 0.0323(3) Uani 1 2 d S T P
Cl3 Cl 0.51996(5) 0.75347(7) 0.24756(8) 0.02227(17) Uani 1 1 d . . .
Cl2 Cl 0.24348(5) 0.48671(7) 0.53222(8) 0.02108(17) Uani 1 1 d . . .
O3 O 0.01174(19) 0.2141(3) 0.6207(2) 0.0321(6) Uani 1 1 d . . .
O6 O 0.18309(18) 0.5671(2) 0.4551(3) 0.0309(5) Uani 1 1 d . . .
O2 O 0.07575(18) 0.2248(3) 0.8376(3) 0.0308(5) Uani 1 1 d . . .
O4 O -0.0195(2) 0.3897(2) 0.7569(3) 0.0344(6) Uani 1 1 d . . .
O8 O 0.31251(18) 0.4383(3) 0.4469(3) 0.0334(6) Uani 1 1 d . . .
O11 O 0.5131(2) 0.7330(3) 0.1048(3) 0.0406(7) Uani 1 1 d . . .
O1 O -0.08035(19) 0.1877(3) 0.8073(3) 0.0376(6) Uani 1 1 d . . .
O7 O 0.2842(2) 0.5560(3) 0.6404(3) 0.0404(7) Uani 1 1 d . . .
O5 O 0.1913(2) 0.3806(3) 0.5855(3) 0.0352(6) Uani 1 1 d . . .
O13 O 0.33679(19) 0.7044(2) 0.0126(3) 0.0357(6) Uani 1 1 d . . .
H13 H 0.3906 0.6902 0.0347 0.054 Uiso 1 1 calc GR . .
O12 O 0.5140(2) 0.8877(3) 0.2735(3) 0.0437(7) Uani 1 1 d . . .
O9 O 0.4472(2) 0.6871(3) 0.3092(3) 0.0415(7) Uani 1 1 d . . .
O10 O 0.6054(2) 0.7044(3) 0.2965(3) 0.0459(8) Uani 1 1 d . . .
N1 N 0.28658(18) 0.5901(2) 0.0194(3) 0.0199(5) Uani 1 1 d . . .
N2 N 0.19040(18) 0.3942(3) 0.0208(3) 0.0221(5) Uani 1 1 d . . .
H2 H 0.1521 0.3163 0.0218 0.027 Uiso 1 1 calc R . .
C1 C 0.3366(2) 0.4831(3) -0.0470(4) 0.0256(6) Uani 1 1 d . . .
H1A H 0.3887 0.4561 0.0086 0.031 Uiso 1 1 calc R . .
H1B H 0.3591 0.5114 -0.1333 0.031 Uiso 1 1 calc R . .
C2 C 0.2695(2) 0.3717(3) -0.0663(4) 0.0272(6) Uani 1 1 d . . .
H2A H 0.2491 0.3668 -0.1596 0.033 Uiso 1 1 calc R . .
H2B H 0.2992 0.2907 -0.0424 0.033 Uiso 1 1 calc R . .
C4 C 0.1345(2) 0.5041(3) -0.0311(4) 0.0265(7) Uani 1 1 d . . .
H4A H 0.0885 0.5280 0.0336 0.032 Uiso 1 1 calc R . .
H4B H 0.1033 0.4801 -0.1146 0.032 Uiso 1 1 calc R . .
C3 C 0.1994(2) 0.6167(3) -0.0546(4) 0.0254(6) Uani 1 1 d . . .
H3A H 0.2108 0.6258 -0.1500 0.030 Uiso 1 1 calc R . .
H3B H 0.1724 0.6964 -0.0226 0.030 Uiso 1 1 calc R . .
C6 C 0.2230(3) 0.4231(3) 0.1606(3) 0.0281(7) Uani 1 1 d . . .
H6A H 0.2673 0.3586 0.1904 0.034 Uiso 1 1 calc R . .
H6B H 0.1717 0.4221 0.2213 0.034 Uiso 1 1 calc R . .
C5 C 0.2673(2) 0.5558(3) 0.1602(3) 0.0273(7) Uani 1 1 d . . .
H5A H 0.2262 0.6189 0.1988 0.033 Uiso 1 1 calc R . .
H5B H 0.3240 0.5546 0.2133 0.033 Uiso 1 1 calc R . .

loop_
_atom_site_aniso_label
_atom_site_aniso_U_11
_atom_site_aniso_U_22
_atom_site_aniso_U_33
_atom_site_aniso_U_23
_atom_site_aniso_U_13
_atom_site_aniso_U_12
K1 0.0225(4) 0.0318(5) 0.0252(5) -0.0011(4) 0.0038(4) -0.0035(3)
Cl1 0.0167(3) 0.0233(3) 0.0185(3) -0.0009(2) 0.0011(2) -0.0016(2)
K2 0.0326(5) 0.0296(5) 0.0345(6) -0.0034(4) -0.0070(5) -0.0002(4)
Cl3 0.0188(3) 0.0251(4) 0.0229(3) 0.0011(3) 0.0010(3) 0.0013(2)
Cl2 0.0194(3) 0.0216(3) 0.0222(3) 0.0000(2) 0.0000(2) -0.0009(2)
O3 0.0310(13) 0.0442(15) 0.0212(11) -0.0088(10) 0.0028(10) -0.0042(11)
O6 0.0261(12) 0.0299(12) 0.0364(13) 0.0057(10) -0.0030(10) 0.0061(9)
O2 0.0255(12) 0.0369(13) 0.0297(12) -0.0025(10) -0.0083(10) 0.0045(10)
O4 0.0395(15) 0.0258(12) 0.0376(14) -0.0008(10) -0.0057(12) 0.0067(10)
O8 0.0248(12) 0.0423(15) 0.0335(13) 0.0032(11) 0.0097(10) 0.0059(11)
O11 0.0441(17) 0.0555(18) 0.0223(12) 0.0002(12) 0.0015(12) 0.0046(14)
O1 0.0252(12) 0.0487(17) 0.0391(14) 0.0032(13) 0.0072(11) -0.0137(11)
O7 0.0511(18) 0.0387(15) 0.0309(13) -0.0066(11) -0.0106(13) -0.0086(13)
O5 0.0333(14) 0.0305(13) 0.0421(14) 0.0062(11) 0.0083(12) -0.0063(11)
O13 0.0289(13) 0.0253(12) 0.0528(17) 0.0027(11) -0.0002(12) -0.0135(10)
O12 0.0513(19) 0.0256(13) 0.0545(18) -0.0030(12) 0.0043(16) 0.0039(12)
O9 0.0365(15) 0.0509(17) 0.0375(14) 0.0003(13) 0.0087(12) -0.0205(13)
O10 0.0285(14) 0.0590(19) 0.0497(17) 0.0022(15) -0.0092(13) 0.0182(13)
N1 0.0171(10) 0.0180(11) 0.0246(12) -0.0008(9) -0.0015(9) -0.0014(8)
N2 0.0188(11) 0.0200(11) 0.0275(13) -0.0008(10) 0.0007(10) -0.0027(9)
C1 0.0200(13) 0.0258(15) 0.0312(16) 0.0023(12) 0.0090(12) 0.0027(11)
C2 0.0309(16) 0.0204(14) 0.0308(16) -0.0059(12) 0.0084(13) 0.0013(12)
C4 0.0152(12) 0.0264(15) 0.0378(18) -0.0021(13) -0.0064(12) 0.0001(10)
C3 0.0221(14) 0.0200(14) 0.0337(16) 0.0033(12) -0.0066(12) 0.0013(10)
C6 0.0284(16) 0.0356(17) 0.0202(13) 0.0043(12) 0.0012(12) -0.0066(13)
C5 0.0275(15) 0.0354(17) 0.0191(13) -0.0021(12) 0.0004(12) -0.0082(13)

loop_
_atom_type_symbol
_atom_type_description
_atom_type_scat_dispersion_real
_atom_type_scat_dispersion_imag
_atom_type_scat_source
C C 0.0033 0.0016 'International Tables Vol C Tables 4.2.6.8 and 6.1.1.4'
H H 0.0000 0.0000 'International Tables Vol C Tables 4.2.6.8 and 6.1.1.4'
Cl Cl 0.1484 0.1585 'International Tables Vol C Tables 4.2.6.8 and 6.1.1.4'
K K 0.2009 0.2494 'International Tables Vol C Tables 4.2.6.8 and 6.1.1.4'
N N 0.0061 0.0033 'International Tables Vol C Tables 4.2.6.8 and 6.1.1.4'
O O 0.0106 0.0060 'International Tables Vol C Tables 4.2.6.8 and 6.1.1.4'

loop_
_geom_angle_atom_site_label_1
_geom_angle_atom_site_label_2
_geom_angle_atom_site_label_3
_geom_angle
_geom_angle_site_symmetry_1
_geom_angle_site_symmetry_3
O3 K1 O3 180.0 3_566 .
O6 K1 O3 75.76(7) 3_566 .
O6 K1 O3 104.24(7) . .
O6 K1 O3 104.23(7) 3_566 3_566
O6 K1 O3 75.76(7) . 3_566
O6 K1 O6 180.0 3_566 .
O6 K1 O2 75.49(7) . 4_565
O6 K1 O2 75.49(7) 3_566 2_556
O6 K1 O2 104.51(7) . 2_556
O6 K1 O2 104.51(7) 3_566 4_565
O6 K1 O4 68.96(8) 3_566 .
O6 K1 O4 111.04(8) 3_566 3_566
O6 K1 O4 111.04(8) . .
O6 K1 O4 68.96(8) . 3_566
O6 K1 O1 115.17(8) 3_566 2_556
O6 K1 O1 64.83(8) 3_566 4_565
O6 K1 O1 115.17(8) . 4_565
O6 K1 O1 64.83(8) . 2_556
O6 K1 O5 45.62(7) 3_566 3_566
O6 K1 O5 45.62(7) . .
O6 K1 O5 134.38(7) . 3_566
O6 K1 O5 134.38(7) 3_566 .
O2 K1 O3 121.63(7) 2_556 .
O2 K1 O3 58.37(7) 4_565 .
O2 K1 O3 58.37(7) 2_556 3_566
O2 K1 O3 121.63(7) 4_565 3_566
O2 K1 O2 180.00(8) 4_565 2_556
O2 K1 O5 61.09(7) 2_556 3_566
O2 K1 O5 118.91(7) 2_556 .
O2 K1 O5 118.91(7) 4_565 3_566
O2 K1 O5 61.09(7) 4_565 .
O4 K1 O3 44.78(7) 3_566 3_566
O4 K1 O3 135.22(7) 3_566 .
O4 K1 O3 135.22(7) . 3_566
O4 K1 O3 44.78(7) . .
O4 K1 O2 102.42(7) 3_566 2_556
O4 K1 O2 77.58(7) . 2_556
O4 K1 O2 77.58(7) 3_566 4_565
O4 K1 O2 102.42(7) . 4_565
O4 K1 O4 180.0 3_566 .
O4 K1 O1 73.98(8) 3_566 4_565
O4 K1 O1 73.98(8) . 2_556
O4 K1 O1 106.02(8) . 4_565
O4 K1 O1 106.02(8) 3_566 2_556
O4 K1 O5 72.59(8) . .
O4 K1 O5 107.42(8) 3_566 .
O4 K1 O5 107.41(8) . 3_566
O4 K1 O5 72.58(8) 3_566 3_566
O1 K1 O3 110.36(7) 4_565 3_566
O1 K1 O3 110.36(7) 2_556 .
O1 K1 O3 69.64(7) 2_556 3_566
O1 K1 O3 69.64(7) 4_565 .
O1 K1 O2 45.36(7) 4_565 4_565
O1 K1 O2 134.64(7) 4_565 2_556
O1 K1 O2 45.36(7) 2_556 2_556
O1 K1 O2 134.64(7) 2_556 4_565
O1 K1 O1 180.00(9) 4_565 2_556
O1 K1 O5 75.32(7) 2_556 .
O1 K1 O5 104.68(7) 2_556 3_566
O1 K1 O5 104.68(7) 4_565 .
O1 K1 O5 75.32(7) 4_565 3_566
O5 K1 O3 120.35(7) 3_566 .
O5 K1 O3 59.65(7) 3_566 3_566
O5 K1 O3 120.35(7) . 3_566
O5 K1 O3 59.65(7) . .
O5 K1 O5 180.0 3_566 .
K1 Cl1 K1 177.43(2) 2_546 .
O3 Cl1 K1 62.36(12) . .
O3 Cl1 K1 115.30(13) . 2_546
O3 Cl1 O2 110.08(16) . .
O3 Cl1 O4 108.96(17) . .
O3 Cl1 O1 109.81(17) . .
O2 Cl1 K1 57.10(12) . 2_546
O2 Cl1 K1 122.18(12) . .
O4 Cl1 K1 135.68(12) . 2_546
O4 Cl1 K1 46.73(12) . .
O4 Cl1 O2 109.54(16) . .
O1 Cl1 K1 128.24(13) . .
O1 Cl1 K1 53.03(12) . 2_546
O1 Cl1 O2 108.75(17) . .
O1 Cl1 O4 109.68(19) . .
Cl3 K2 Cl3 180.0 4_576 2_645
O8 K2 Cl3 69.21(6) 3_666 4_576
O8 K2 Cl3 69.21(6) . 2_645
O8 K2 Cl3 110.79(6) . 4_576
O8 K2 Cl3 110.79(6) 3_666 2_645
O8 K2 O8 180.0 . 3_666
O8 K2 O11 109.30(9) . 4_576
O8 K2 O11 70.70(9) 3_666 4_576
O8 K2 O11 70.70(9) . 2_645
O8 K2 O11 109.30(9) 3_666 2_645
O8 K2 O12 72.14(9) . 2_645
O8 K2 O12 107.86(9) . 4_576
O8 K2 O12 107.86(9) 3_666 2_645
O8 K2 O12 72.14(9) 3_666 4_576
O8 K2 O10 61.11(7) . 3_666
O8 K2 O10 118.89(7) . .
O8 K2 O10 61.11(7) 3_666 .
O8 K2 O10 118.89(7) 3_666 3_666
O11 K2 Cl3 23.27(6) 2_645 2_645
O11 K2 Cl3 23.27(6) 4_576 4_576
O11 K2 Cl3 156.73(6) 2_645 4_576
O11 K2 Cl3 156.73(6) 4_576 2_645
O11 K2 O11 180.0 4_576 2_645
O11 K2 O12 133.88(8) 4_576 2_645
O11 K2 O12 133.88(8) 2_645 4_576
O11 K2 O12 46.12(8) 4_576 4_576
O11 K2 O12 46.12(8) 2_645 2_645
O11 K2 O10 114.04(8) 4_576 3_666
O11 K2 O10 65.96(8) 4_576 .
O11 K2 O10 114.04(8) 2_645 .
O11 K2 O10 65.96(8) 2_645 3_666
O12 K2 Cl3 157.13(6) 2_645 4_576
O12 K2 Cl3 22.87(6) 4_576 4_576
O12 K2 Cl3 157.13(6) 4_576 2_645
O12 K2 Cl3 22.87(6) 2_645 2_645
O12 K2 O12 180.0 4_576 2_645
O12 K2 O10 106.59(8) 2_645 3_666
O12 K2 O10 73.41(8) 2_645 .
O12 K2 O10 73.41(8) 4_576 3_666
O12 K2 O10 106.59(8) 4_576 .
O9 K2 Cl3 90.54(6) 3_666 4_576
O9 K2 Cl3 90.54(6) . 2_645
O9 K2 Cl3 89.46(6) . 4_576
O9 K2 Cl3 89.46(6) 3_666 2_645
O9 K2 O8 102.65(8) . 3_666
O9 K2 O8 102.65(8) 3_666 .
O9 K2 O8 77.35(8) . .
O9 K2 O8 77.35(8) 3_666 3_666
O9 K2 O11 66.98(8) . 4_576
O9 K2 O11 66.98(8) 3_666 2_645
O9 K2 O11 113.02(8) . 2_645
O9 K2 O11 113.02(8) 3_666 4_576
O9 K2 O12 111.29(8) . 4_576
O9 K2 O12 68.71(8) 3_666 4_576
O9 K2 O12 68.71(8) . 2_645
O9 K2 O12 111.29(8) 3_666 2_645
O9 K2 O9 180.0 3_666 .
O9 K2 O10 43.34(8) . .
O9 K2 O10 43.34(8) 3_666 3_666
O9 K2 O10 136.66(8) 3_666 .
O9 K2 O10 136.66(8) . 3_666
O10 K2 Cl3 86.13(6) . 4_576
O10 K2 Cl3 93.87(6) 3_666 4_576
O10 K2 Cl3 93.87(6) . 2_645
O10 K2 Cl3 86.13(6) 3_666 2_645
O10 K2 O10 180.0 . 3_666
K2 Cl3 K2 170.75(2) 2_655 .
O11 Cl3 K2 124.71(14) . .
O11 Cl3 K2 54.42(13) . 2_655
O12 Cl3 K2 125.05(14) . .
O12 Cl3 K2 54.36(14) . 2_655
O12 Cl3 O11 108.74(19) . .
O12 Cl3 O10 110.2(2) . .
O9 Cl3 K2 126.76(14) . 2_655
O9 Cl3 K2 43.98(14) . .
O9 Cl3 O11 108.65(19) . .
O9 Cl3 O12 110.4(2) . .
O9 Cl3 O10 109.6(2) . .
O10 Cl3 K2 123.57(15) . 2_655
O10 Cl3 K2 65.68(15) . .
O10 Cl3 O11 109.2(2) . .
O6 Cl2 K1 47.56(11) . .
O6 Cl2 O5 108.60(17) . .
O8 Cl2 K1 132.53(12) . .
O8 Cl2 O6 108.72(17) . .
O8 Cl2 O5 109.59(17) . .
O7 Cl2 K1 116.79(15) . .
O7 Cl2 O6 111.01(18) . .
O7 Cl2 O8 110.11(19) . .
O7 Cl2 O5 108.78(18) . .
O5 Cl2 K1 62.03(12) . .
Cl1 O3 K1 94.43(14) . .
Cl2 O6 K1 110.40(14) . .
Cl1 O2 K1 99.77(13) . 2_546
Cl1 O4 K1 111.67(15) . .
Cl2 O8 K2 119.85(15) . .
Cl3 O11 K2 102.32(16) . 2_655
Cl1 O1 K1 104.33(15) . 2_546
Cl2 O5 K1 94.09(13) . .
N1 O13 H13 109.5 . .
Cl3 O12 K2 102.77(16) . 2_655
Cl3 O9 K2 115.57(18) . .
Cl3 O10 K2 91.42(16) . .
O13 N1 C1 110.4(3) . .
O13 N1 C3 105.3(2) . .
O13 N1 C5 111.1(2) . .
C3 N1 C1 109.8(3) . .
C5 N1 C1 110.2(3) . .
C5 N1 C3 109.8(3) . .
C2 N2 H2 109.0 . .
C2 N2 C4 110.3(3) . .
C2 N2 C6 110.0(3) . .
C4 N2 H2 109.0 . .
C4 N2 C6 109.4(3) . .
C6 N2 H2 109.0 . .
N1 C1 H1A 110.2 . .
N1 C1 H1B 110.2 . .
N1 C1 C2 107.6(3) . .
H1A C1 H1B 108.5 . .
C2 C1 H1A 110.2 . .
C2 C1 H1B 110.2 . .
N2 C2 C1 108.2(2) . .
N2 C2 H2A 110.1 . .
N2 C2 H2B 110.1 . .
C1 C2 H2A 110.1 . .
C1 C2 H2B 110.1 . .
H2A C2 H2B 108.4 . .
N2 C4 H4A 110.2 . .
N2 C4 H4B 110.2 . .
N2 C4 C3 107.6(2) . .
H4A C4 H4B 108.5 . .
C3 C4 H4A 110.2 . .
C3 C4 H4B 110.2 . .
N1 C3 C4 108.0(2) . .
N1 C3 H3A 110.1 . .
N1 C3 H3B 110.1 . .
C4 C3 H3A 110.1 . .
C4 C3 H3B 110.1 . .
H3A C3 H3B 108.4 . .
N2 C6 H6A 110.1 . .
N2 C6 H6B 110.1 . .
N2 C6 C5 107.8(2) . .
H6A C6 H6B 108.5 . .
C5 C6 H6A 110.1 . .
C5 C6 H6B 110.1 . .
N1 C5 C6 108.0(2) . .
N1 C5 H5A 110.1 . .
N1 C5 H5B 110.1 . .
C6 C5 H5A 110.1 . .
C6 C5 H5B 110.1 . .
H5A C5 H5B 108.4 . .

loop_
_geom_bond_atom_site_label_1
_geom_bond_atom_site_label_2
_geom_bond_distance
_geom_bond_site_symmetry_2
K1 O3 3.228(3) .
K1 O3 3.228(3) 3_566
K1 O6 2.825(3) 3_566
K1 O6 2.825(3) .
K1 O2 3.082(3) 4_565
K1 O2 3.082(3) 2_556
K1 O4 2.847(3) 3_566
K1 O4 2.847(3) .
K1 O1 2.982(3) 2_556
K1 O1 2.982(3) 4_565
K1 O5 3.177(3) 3_566
K1 O5 3.177(3) .
Cl1 K1 3.6168(7) 2_546
Cl1 O3 1.436(2) .
Cl1 O2 1.441(2) .
Cl1 O4 1.440(3) .
Cl1 O1 1.437(3) .
K2 Cl3 3.5888(7) 4_576
K2 Cl3 3.5888(7) 2_645
K2 O8 2.869(3) 3_666
K2 O8 2.869(3) .
K2 O11 2.987(3) 4_576
K2 O11 2.987(3) 2_645
K2 O12 2.991(3) 4_576
K2 O12 2.991(3) 2_645
K2 O9 2.836(3) .
K2 O9 2.836(3) 3_666
K2 O10 3.357(4) .
K2 O10 3.357(4) 3_666
Cl3 K2 3.5888(7) 2_655
Cl3 O11 1.451(3) .
Cl3 O12 1.430(3) .
Cl3 O9 1.426(3) .
Cl3 O10 1.434(3) .
Cl2 O6 1.437(2) .
Cl2 O8 1.434(3) .
Cl2 O7 1.427(3) .
Cl2 O5 1.456(3) .
O2 K1 3.082(3) 2_546
O11 K2 2.987(3) 2_655
O1 K1 2.982(3) 2_546
O13 H13 0.8300 .
O13 N1 1.406(3) .
O12 K2 2.991(3) 2_655
N1 C1 1.502(4) .
N1 C3 1.494(4) .
N1 C5 1.491(4) .
N2 H2 0.9900 .
N2 C2 1.488(4) .
N2 C4 1.499(4) .
N2 C6 1.505(4) .
C1 H1A 0.9800 .
C1 H1B 0.9800 .
C1 C2 1.536(5) .
C2 H2A 0.9800 .
C2 H2B 0.9800 .
C4 H4A 0.9800 .
C4 H4B 0.9800 .
C4 C3 1.537(5) .
C3 H3A 0.9800 .
C3 H3B 0.9800 .
C6 H6A 0.9800 .
C6 H6B 0.9800 .
C6 C5 1.532(5) .
C5 H5A 0.9800 .
C5 H5B 0.9800 .
